data_7235213
loop_
_publ_author_name
'Mohan, Midhun'
'Maris, Thierry'
'Duong, Adam'

_publ_section_title
;
 Building coordination polymers using dipyridone ligands
;
_journal_issue 3
_journal_name_full CrystEngComm
_journal_page_first 441
_journal_page_last 447
_journal_paper_doi 10.1039/C9CE01725A
_journal_volume 22
_journal_year 2020
_chemical_formula_moiety 'C20 H20 Co N4 O6, 2(N O3)'
_chemical_formula_sum 'C20 H20 Co N6 O12'
_chemical_formula_weight 595.35
_space_group_crystal_system orthorhombic
_space_group_IT_number 61
_space_group_name_Hall '-P 2ac 2ab'
_space_group_name_H-M_alt 'P b c a'
_atom_sites_solution_hydrogens mixed
_atom_sites_solution_primary dual
_audit_creation_date 2019-02-01
_audit_creation_method
;
Olex2 1.2
(compiled 2018.05.29 svn.r3508 for OlexSys, GUI svn.r5506)
;
_audit_update_record
;
2019-04-01 deposited with the CCDC.	2019-11-18 downloaded from the CCDC.
;
_cell_angle_alpha 90
_cell_angle_beta 90
_cell_angle_gamma 90
_cell_formula_units_Z 4
_cell_length_a 7.6304(5)
_cell_length_b 17.6827(13)
_cell_length_c 17.7371(11)
_cell_measurement_reflns_used 7016
_cell_measurement_temperature 100
_cell_measurement_theta_max 60.403
_cell_measurement_theta_min 4.338
_cell_volume 2393.2(3)
_computing_cell_refinement
;
SAINT (2013) V8.37A; Integration Software for Single Crystal Data.
Bruker AXS Inc., Madison, WI 53719-1173.
;
_computing_data_collection
;
APEX 2 (2013) Bruker AXS Inc., Madison, WI 53719-1173.
;
_computing_data_reduction
;
SAINT (2013) V8.37A; Integration Software for Single Crystal Data.
Bruker AXS Inc., Madison, WI 53719-1173.
;
_computing_molecular_graphics 'Olex2 (Dolomanov et al., 2009)'
_computing_publication_material 'Olex2 (Dolomanov et al., 2009)'
_computing_structure_refinement 'XL (Sheldrick, 2008)'
_computing_structure_solution 'XT (Sheldrick, 2015)'
_diffrn_ambient_temperature 100
_diffrn_detector 'CMOS Area detector'
_diffrn_detector_area_resol_mean 10.24
_diffrn_detector_type 'Bruker Photon 100 CMOS Detector'
_diffrn_measured_fraction_theta_full 0.996
_diffrn_measured_fraction_theta_max 0.993
_diffrn_measurement_device 'k-geometry diffractometer'
_diffrn_measurement_device_type 'Bruker Venture Metaljet'
_diffrn_measurement_method '\w and \f scans'
_diffrn_radiation_collimation 'Focusing mirrors'
_diffrn_radiation_monochromator 'Helios MX Mirror Optics'
_diffrn_radiation_probe x-ray
_diffrn_radiation_type GaK\a
_diffrn_radiation_wavelength 1.34139
_diffrn_reflns_av_R_equivalents 0.1211
_diffrn_reflns_av_unetI/netI 0.0762
_diffrn_reflns_Laue_measured_fraction_full 0.996
_diffrn_reflns_Laue_measured_fraction_max 0.993
_diffrn_reflns_limit_h_max 9
_diffrn_reflns_limit_h_min -8
_diffrn_reflns_limit_k_max 22
_diffrn_reflns_limit_k_min -22
_diffrn_reflns_limit_l_max 23
_diffrn_reflns_limit_l_min -23
_diffrn_reflns_number 20193
_diffrn_reflns_point_group_measured_fraction_full 0.996
_diffrn_reflns_point_group_measured_fraction_max 0.993
_diffrn_reflns_theta_full 53.594
_diffrn_reflns_theta_max 60.790
_diffrn_reflns_theta_min 4.337
_diffrn_source 'Metal Jet'
_diffrn_source_target Ga
_diffrn_source_type 'Gallium Liquid Metal Jet Source'
_exptl_absorpt_coefficient_mu 4.386
_exptl_absorpt_correction_T_max 0.3107
_exptl_absorpt_correction_T_min 0.1768
_exptl_absorpt_correction_type multi-scan
_exptl_absorpt_process_details
'SADABS-2016/2 (Bruker,2016/2) was used for absorption correction. wR2(int) was 0.1380 before and 0.0909 after correction. The Ratio of minimum to maximum transmission is 0.5690. The \l/2 correction factor is Not present.'
_exptl_crystal_colour 'clear light purple'
_exptl_crystal_colour_lustre clear
_exptl_crystal_colour_modifier light
_exptl_crystal_colour_primary purple
_exptl_crystal_density_diffrn 1.652
_exptl_crystal_description platelet
_exptl_crystal_F_000 1220
_exptl_crystal_size_max 0.11
_exptl_crystal_size_mid 0.07
_exptl_crystal_size_min 0.05
_refine_diff_density_max 0.363
_refine_diff_density_min -0.512
_refine_diff_density_rms 0.094
_refine_ls_extinction_coef 0.00032(10)
_refine_ls_extinction_expression Fc^*^=kFc[1+0.001xFc^2^\l^3^/sin(2\q)]^-1/4^
_refine_ls_extinction_method 'SHELXL-2018/3 (Sheldrick 2018)'
_refine_ls_goodness_of_fit_ref 1.111
_refine_ls_hydrogen_treatment constr
_refine_ls_matrix_type full
_refine_ls_number_parameters 180
_refine_ls_number_reflns 2735
_refine_ls_number_restraints 0
_refine_ls_restrained_S_all 1.111
_refine_ls_R_factor_all 0.1301
_refine_ls_R_factor_gt 0.0730
_refine_ls_shift/su_max 0.000
_refine_ls_shift/su_mean 0.000
_refine_ls_structure_factor_coef Fsqd
_refine_ls_weighting_details 'w=1/[\s^2^(Fo^2^)+(0.0407P)^2^+7.3908P] where P=(Fo^2^+2Fc^2^)/3'
_refine_ls_weighting_scheme calc
_refine_ls_wR_factor_gt 0.1376
_refine_ls_wR_factor_ref 0.1607
_reflns_Friedel_coverage 0.000
_reflns_number_gt 1718
_reflns_number_total 2735
_reflns_threshold_expression 'I > 2\s(I)'
_cod_data_source_file c9ce01725a2.cif
_cod_data_source_block ada121
_cod_depositor_comments
;
The following automatic conversions were performed:

data item '_diffrn_radiation_probe' value 'X-ray' was changed to
'x-ray' in accordance with the
/home/data/users/saulius/crontab/automatic-downloads/rss-feeds/RSC/lib/dictionaries/cif_core.dic
dictionary named 'cif_core.dic' version 2.4.2 last updated on
2011-04-26.

Automatic conversion script
Id: cif_fix_values 6909 2019-04-08 15:41:33Z antanas 

 Adding full bibliography for 7235213--7235215.cif.

 Adding full bibliography for 7235213--7235215.cif.
;
_cod_database_code 7235213
_shelx_shelxl_version_number 2018/3
_shelx_space_group_comment
;
The symmetry employed for this shelxl refinement is uniquely defined
by the following loop, which should always be used as a source of
symmetry information in preference to the above space-group names.
They are only intended as comments.
;
_shelx_estimated_absorpt_t_max 0.810
_shelx_estimated_absorpt_t_min 0.644
_olex2_refinement_description
;
1. Fixed Uiso
 At 1.2 times of:
  All C(H) groups, All N(H) groups
 At 1.5 times of:
  All O(H,H) groups
2.a Rotating group:
 O2(H2A,H2B)
2.b Aromatic/amide H refined with riding coordinates:
 N1(H1), C2(H2), N2(H2C), C3(H3), C5(H5), C7(H7), C8(H8), C10(H10)
;
_olex2_submission_special_instructions 'No special instructions were received'

loop_
_space_group_symop_operation_xyz
'x, y, z'
'-x+1/2, -y, z+1/2'
'-x, y+1/2, -z+1/2'
'x+1/2, -y+1/2, -z'
'-x, -y, -z'
'x-1/2, y, -z-1/2'
'x, -y-1/2, z-1/2'
'-x-1/2, y-1/2, z'

loop_
_atom_site_label
_atom_site_type_symbol
_atom_site_fract_x
_atom_site_fract_y
_atom_site_fract_z
_atom_site_U_iso_or_equiv
_atom_site_adp_type
_atom_site_occupancy
_atom_site_site_symmetry_order
_atom_site_calc_flag
_atom_site_refinement_flags_posn
_atom_site_refinement_flags_adp
_atom_site_refinement_flags_occupancy
Co1 Co 1.000000 0.500000 0.500000 0.0235(2) Uani 1 2 d S T P
C1 C 0.9328(6) 0.5428(3) 0.3316(2) 0.0259(10) Uani 1 1 d . . .
O1 O 0.9387(4) 0.49411(18) 0.38419(16) 0.0271(7) Uani 1 1 d . . .
N1 N 0.9209(5) 0.6181(2) 0.34889(19) 0.0249(8) Uani 1 1 d . . .
H1 H 0.917761 0.630907 0.396803 0.030 Uiso 1 1 calc R . .
C2 C 0.9363(7) 0.5252(3) 0.2539(3) 0.0341(12) Uani 1 1 d . . .
H2 H 0.941777 0.473892 0.238192 0.041 Uiso 1 1 calc R . .
O2 O 0.7482(4) 0.47150(18) 0.52712(17) 0.0290(7) Uani 1 1 d . . .
H2A H 0.689737 0.454241 0.487569 0.043 Uiso 1 1 d GR . .
H2B H 0.689614 0.510935 0.544585 0.043 Uiso 1 1 d GR . .
N2 N 0.9842(5) 0.8418(2) 0.12101(19) 0.0239(8) Uani 1 1 d . . .
H2C H 1.028643 0.886397 0.131743 0.029 Uiso 1 1 calc R . .
C3 C 0.9317(7) 0.5817(3) 0.2011(3) 0.0324(11) Uani 1 1 d . . .
H3 H 0.936321 0.568574 0.149218 0.039 Uiso 1 1 calc R . .
O3 O 0.9286(4) 0.88428(17) 0.00219(16) 0.0272(7) Uani 1 1 d . . .
C4 C 0.9204(6) 0.6586(3) 0.2213(2) 0.0252(10) Uani 1 1 d . . .
C5 C 0.9138(6) 0.6741(3) 0.2967(2) 0.0257(10) Uani 1 1 d . . .
H5 H 0.903910 0.725105 0.312918 0.031 Uiso 1 1 calc R . .
C6 C 0.9165(6) 0.7188(3) 0.1633(2) 0.0254(10) Uani 1 1 d . . .
C7 C 0.8437(6) 0.7050(3) 0.0907(2) 0.0291(11) Uani 1 1 d . . .
H7 H 0.793216 0.657070 0.079894 0.035 Uiso 1 1 calc R . .
C8 C 0.8455(6) 0.7595(3) 0.0364(3) 0.0279(11) Uani 1 1 d . . .
H8 H 0.796330 0.749136 -0.011741 0.033 Uiso 1 1 calc R . .
C9 C 0.9195(6) 0.8312(3) 0.0508(2) 0.0256(10) Uani 1 1 d . . .
C10 C 0.9855(6) 0.7886(3) 0.1759(2) 0.0256(10) Uani 1 1 d . . .
H10 H 1.035127 0.800156 0.223696 0.031 Uiso 1 1 calc R . .
N3 N 0.5114(5) 0.3771(2) 0.3803(2) 0.0308(9) Uani 1 1 d . . .
O4 O 0.4991(5) 0.4296(2) 0.4283(2) 0.0548(12) Uani 1 1 d . . .
O5 O 0.3871(4) 0.3651(2) 0.33685(18) 0.0370(9) Uani 1 1 d . . .
O6 O 0.6476(5) 0.3395(2) 0.3780(2) 0.0421(9) Uani 1 1 d . . .

loop_
_atom_site_aniso_label
_atom_site_aniso_U_11
_atom_site_aniso_U_22
_atom_site_aniso_U_33
_atom_site_aniso_U_23
_atom_site_aniso_U_13
_atom_site_aniso_U_12
Co1 0.0281(5) 0.0214(4) 0.0211(4) 0.0008(4) 0.0004(4) 0.0002(4)
C1 0.025(2) 0.023(3) 0.030(2) 0.0015(19) -0.001(2) 0.000(2)
O1 0.0359(17) 0.0225(17) 0.0229(15) -0.0011(13) 0.0003(13) 0.0025(15)
N1 0.032(2) 0.025(2) 0.0179(18) -0.0001(15) -0.0003(16) 0.0034(18)
C2 0.052(3) 0.022(2) 0.028(3) -0.002(2) -0.004(2) 0.001(2)
O2 0.0317(18) 0.0263(18) 0.0289(16) -0.0014(14) 0.0018(14) 0.0003(15)
N2 0.028(2) 0.0198(19) 0.0241(19) 0.0006(14) -0.0008(17) -0.0036(17)
C3 0.045(3) 0.028(3) 0.023(2) -0.003(2) -0.005(2) 0.000(2)
O3 0.0362(17) 0.0236(16) 0.0217(15) 0.0019(14) 0.0001(14) 0.0002(14)
C4 0.026(2) 0.024(3) 0.025(2) 0.0019(18) 0.001(2) 0.000(2)
C5 0.027(3) 0.021(2) 0.029(2) -0.0006(19) 0.001(2) 0.000(2)
C6 0.023(2) 0.028(3) 0.025(2) 0.0011(19) 0.0012(19) 0.001(2)
C7 0.035(3) 0.023(3) 0.030(2) -0.003(2) -0.003(2) -0.005(2)
C8 0.034(3) 0.025(3) 0.025(2) -0.0018(19) -0.007(2) -0.004(2)
C9 0.024(2) 0.030(3) 0.023(2) -0.0010(19) 0.0011(19) -0.001(2)
C10 0.027(2) 0.027(2) 0.022(2) 0.0018(18) 0.000(2) -0.003(2)
N3 0.029(2) 0.030(2) 0.034(2) -0.0016(17) 0.0027(19) -0.001(2)
O4 0.037(2) 0.061(3) 0.066(3) -0.039(2) -0.007(2) 0.015(2)
O5 0.034(2) 0.041(2) 0.0356(19) 0.0011(16) -0.0020(16) -0.0075(17)
O6 0.034(2) 0.039(2) 0.053(2) -0.0070(18) 0.0010(18) 0.0076(18)

loop_
_atom_type_symbol
_atom_type_description
_atom_type_scat_dispersion_real
_atom_type_scat_dispersion_imag
_atom_type_scat_source
C C 0.0137 0.0067 'International Tables Vol C Tables 4.2.6.8 and 6.1.1.4'
H H 0.0000 0.0000 'International Tables Vol C Tables 4.2.6.8 and 6.1.1.4'
Co Co -0.6630 2.9050 'International Tables Vol C Tables 4.2.6.8 and 6.1.1.4'
N N 0.0241 0.0137 'International Tables Vol C Tables 4.2.6.8 and 6.1.1.4'
O O 0.0387 0.0241 'International Tables Vol C Tables 4.2.6.8 and 6.1.1.4'

loop_
_geom_angle_atom_site_label_1
_geom_angle_atom_site_label_2
_geom_angle_atom_site_label_3
_geom_angle
_geom_angle_site_symmetry_1
_geom_angle_site_symmetry_3
O1 Co1 O1 180.0 5_766 .
O1 Co1 O3 90.49(12) 5_766 3_745
O1 Co1 O3 89.51(12) . 3_745
O1 Co1 O3 90.49(12) . 7_576
O1 Co1 O3 89.51(12) 5_766 7_576
O2 Co1 O1 90.48(12) . .
O2 Co1 O1 89.52(12) . 5_766
O2 Co1 O1 90.48(12) 5_766 5_766
O2 Co1 O1 89.52(12) 5_766 .
O2 Co1 O2 180.0 . 5_766
O2 Co1 O3 90.45(12) . 3_745
O2 Co1 O3 90.45(12) 5_766 7_576
O2 Co1 O3 89.55(12) 5_766 3_745
O2 Co1 O3 89.55(12) . 7_576
O3 Co1 O3 180.0 7_576 3_745
O1 C1 N1 119.8(4) . .
O1 C1 C2 124.5(4) . .
N1 C1 C2 115.7(4) . .
C1 O1 Co1 133.6(3) . .
C1 N1 H1 118.0 . .
C5 N1 C1 124.1(4) . .
C5 N1 H1 118.0 . .
C1 C2 H2 119.8 . .
C3 C2 C1 120.4(4) . .
C3 C2 H2 119.8 . .
Co1 O2 H2A 111.8 . .
Co1 O2 H2B 111.3 . .
H2A O2 H2B 107.1 . .
C9 N2 H2C 117.7 . .
C9 N2 C10 124.7(4) . .
C10 N2 H2C 117.7 . .
C2 C3 H3 118.9 . .
C2 C3 C4 122.1(4) . .
C4 C3 H3 118.9 . .
C9 O3 Co1 137.5(3) . 3_755
C3 C4 C6 121.3(4) . .
C5 C4 C3 116.4(4) . .
C5 C4 C6 122.3(4) . .
N1 C5 C4 121.3(4) . .
N1 C5 H5 119.3 . .
C4 C5 H5 119.3 . .
C7 C6 C4 120.8(4) . .
C10 C6 C4 122.1(4) . .
C10 C6 C7 117.1(4) . .
C6 C7 H7 119.5 . .
C8 C7 C6 120.9(4) . .
C8 C7 H7 119.5 . .
C7 C8 H8 119.6 . .
C7 C8 C9 120.7(4) . .
C9 C8 H8 119.6 . .
N2 C9 C8 116.0(4) . .
O3 C9 N2 120.0(4) . .
O3 C9 C8 124.0(4) . .
N2 C10 C6 120.6(4) . .
N2 C10 H10 119.7 . .
C6 C10 H10 119.7 . .
O5 N3 O4 119.2(4) . .
O6 N3 O4 118.7(4) . .
O6 N3 O5 122.1(4) . .

loop_
_geom_bond_atom_site_label_1
_geom_bond_atom_site_label_2
_geom_bond_distance
_geom_bond_site_symmetry_2
Co1 O1 2.109(3) 5_766
Co1 O1 2.109(3) .
Co1 O2 2.044(3) .
Co1 O2 2.044(3) 5_766
Co1 O3 2.118(3) 3_745
Co1 O3 2.118(3) 7_576
C1 O1 1.270(5) .
C1 N1 1.369(6) .
C1 C2 1.414(7) .
N1 H1 0.8800 .
N1 C5 1.357(6) .
C2 H2 0.9500 .
C2 C3 1.369(7) .
O2 H2A 0.8855 .
O2 H2B 0.8844 .
N2 H2C 0.8800 .
N2 C9 1.352(6) .
N2 C10 1.354(5) .
C3 H3 0.9500 .
C3 C4 1.408(7) .
O3 C9 1.278(5) .
C4 C5 1.366(6) .
C4 C6 1.481(6) .
C5 H5 0.9500 .
C6 C7 1.425(6) .
C6 C10 1.361(6) .
C7 H7 0.9500 .
C7 C8 1.362(6) .
C8 H8 0.9500 .
C8 C9 1.411(7) .
C10 H10 0.9500 .
N3 O4 1.263(5) .
N3 O5 1.241(5) .
N3 O6 1.235(5) .

loop_
_geom_hbond_atom_site_label_D
_geom_hbond_atom_site_label_H
_geom_hbond_atom_site_label_A
_geom_hbond_distance_DH
_geom_hbond_distance_HA
_geom_hbond_distance_DA
_geom_hbond_angle_DHA
_geom_hbond_site_symmetry_A
_geom_hbond_publ_flag
N1 H1 O3 0.88 1.89 2.720(4) 156.5 7_576 yes
C2 H2 O5 0.95 2.38 3.278(6) 158.4 6_656 yes
O2 H2A O4 0.89 1.85 2.690(5) 158.3 . yes
O2 H2B O4 0.88 1.85 2.692(5) 159.1 5_666 yes
N2 H2C O1 0.88 1.94 2.759(5) 153.9 3_755 yes
C5 H5 O6 0.95 2.36 3.295(6) 167.0 8_765 yes
C8 H8 O6 0.95 2.54 3.309(6) 138.0 2_664 yes
C10 H10 O5 0.95 2.39 3.304(6) 162.2 8_765 yes
